data_8101751
loop_
_publ_author_name
'B.-S. Zhang'
'X.-C. Zhu'
'Y.-Y. Yu'
'L. Chen'
'Z.-B. Chen'
'Y.-M. Hu'

_publ_section_title
;
Crystal structure of bis[(1,10-phenanthroline-N,N')-(2-bromobenzoato)
bis(\m-2-bromobenzoato)holmium(III)], [Ho(C~12~H~8~N~2~)(BrC~7~H~4~O~2~)
~3~]~2~
;
_journal_issue 2
_journal_name_full 'Zeitschrift f\"ur Kristallographie - New Crystal Structures'
_journal_page_first 211
_journal_page_last 212
_journal_volume 220
_journal_year 2005
_chemical_formula_sum 'C66 H40 Br6 Ho2 N4 O12'
_chemical_formula_weight 1890.34
_chemical_name_systematic
; 
bis[(2-bromobenzoato)(1,10-phenanthroline-N,N')bis(\m-2-bromobenzoato)
holmium(III)]
;
_space_group_IT_number 2
_symmetry_cell_setting triclinic
_symmetry_space_group_name_Hall '-P 1'
_symmetry_space_group_name_H-M 'P -1'
_atom_sites_solution_hydrogens geom
_atom_sites_solution_primary direct
_atom_sites_solution_secondary difmap
_audit_creation_method SHELXL-97
_cell_angle_alpha 110.73(3)
_cell_angle_beta 105.02(3)
_cell_angle_gamma 104.02(3)
_cell_formula_units_Z 1
_cell_length_a 11.368(2)
_cell_length_b 12.212(2)
_cell_length_c 13.944(3)
_cell_measurement_temperature 293(2)
_cell_volume 1624.7(9)
_computing_structure_refinement 'SHELXL-97 (Sheldrick, 1997)'
_computing_structure_solution 'SHELXS-97 (Sheldrick, 1990)'
_diffrn_ambient_temperature 293(2)
_diffrn_measured_fraction_theta_full 0.982
_diffrn_measured_fraction_theta_max 0.982
_diffrn_measurement_device_type 'Bruker SMART APEX CCD II'
_diffrn_measurement_method phi/omega
_diffrn_radiation_monochromator graphite
_diffrn_radiation_source 'fine-focus sealed tube'
_diffrn_radiation_type MoK\a
_diffrn_radiation_wavelength 0.71073
_diffrn_reflns_av_R_equivalents 0.0368
_diffrn_reflns_av_sigmaI/netI 0.0422
_diffrn_reflns_limit_h_max 15
_diffrn_reflns_limit_h_min -15
_diffrn_reflns_limit_k_max 16
_diffrn_reflns_limit_k_min -16
_diffrn_reflns_limit_l_max 18
_diffrn_reflns_limit_l_min -18
_diffrn_reflns_number 25743
_diffrn_reflns_theta_full 28.69
_diffrn_reflns_theta_max 28.69
_diffrn_reflns_theta_min 1.69
_exptl_absorpt_coefficient_mu 6.170
_exptl_crystal_colour yellowish
_exptl_crystal_density_diffrn 1.932
_exptl_crystal_density_method 'not measured'
_exptl_crystal_description pillar-like
_exptl_crystal_F_000 904
_exptl_crystal_size_max 0.338
_exptl_crystal_size_mid 0.202
_exptl_crystal_size_min 0.102
_refine_diff_density_max 2.383
_refine_diff_density_min -2.418
_refine_diff_density_rms 0.167
_refine_ls_extinction_coef 0.0021(6)
_refine_ls_extinction_expression Fc^*^=kFc[1+0.001xFc^2^\l^3^/sin(2\q)]^-1/4^
_refine_ls_extinction_method SHELXL
_refine_ls_goodness_of_fit_ref 1.065
_refine_ls_hydrogen_treatment mixed
_refine_ls_matrix_type full
_refine_ls_number_parameters 407
_refine_ls_number_reflns 8231
_refine_ls_number_restraints 45
_refine_ls_restrained_S_all 1.076
_refine_ls_R_factor_all 0.0718
_refine_ls_R_factor_gt 0.0563
_refine_ls_shift/su_max 0.000
_refine_ls_shift/su_mean 0.000
_refine_ls_structure_factor_coef Fsqd
_refine_ls_weighting_details 'calc w=1/[\s^2^(Fo^2^)+(0.1022P)^2^+3.4783P] where P=(Fo^2^+2Fc^2^)/3'
_refine_ls_weighting_scheme calc
_refine_ls_wR_factor_gt 0.1598
_refine_ls_wR_factor_ref 0.1710
_reflns_number_gt 6589
_reflns_number_total 8231
_reflns_threshold_expression >2sigma(I)
_cod_data_source_file 1267-1492.cff
_cod_data_source_block tref
_cod_original_cell_volume 1624.8(6)
_cod_original_sg_symbol_H-M P-1
_cod_database_code 8101751

loop_
_symmetry_equiv_pos_as_xyz
'x, y, z'
'-x, -y, -z'

loop_
_atom_site_label
_atom_site_type_symbol
_atom_site_fract_x
_atom_site_fract_y
_atom_site_fract_z
_atom_site_U_iso_or_equiv
_atom_site_adp_type
_atom_site_occupancy
_atom_site_symmetry_multiplicity
_atom_site_Wyckoff_symbol
_atom_site_calc_flag
_atom_site_refinement_flags
_atom_site_disorder_assembly
_atom_site_disorder_group
Ho1 Ho 0.41498(3) 0.05978(3) 0.38521(2) 0.04098(13) Uani 1 2 i d . . .
O1 O 0.3952(5) 0.1397(5) 0.5551(4) 0.0597(13) Uani 1 2 i d . . .
O2 O 0.6233(5) 0.2228(5) 0.4995(5) 0.0619(13) Uani 1 2 i d . . .
O3 O 0.2641(6) -0.0522(7) 0.1992(5) 0.0776(18) Uani 1 2 i d . . .
O4 O 0.1792(5) 0.0106(6) 0.3215(5) 0.0640(14) Uani 1 2 i d . . .
O5 O 0.3408(7) -0.1138(6) 0.4081(7) 0.0802(19) Uani 1 2 i d . . .
O6 O 0.5448(6) -0.0510(5) 0.3348(5) 0.0614(14) Uani 1 2 i d . . .
N1 N 0.5072(7) 0.1569(7) 0.2728(6) 0.0619(16) Uani 1 2 i d . . .
N2 N 0.3730(6) 0.2550(6) 0.3926(5) 0.0538(14) Uani 1 2 i d . . .
Br1 Br -0.04168(18) 0.1005(2) 0.25479(17) 0.1640(9) Uani 1 2 i d . . .
Br2 Br 0.5899(2) 0.3049(2) 0.89406(11) 0.1397(6) Uani 1 2 i d . . .
Br3 Br 0.88422(15) 0.31620(17) 0.46624(12) 0.1211(5) Uani 1 2 i d . . .
C1 C 0.5715(12) 0.1101(13) 0.2130(10) 0.092(3) Uani 1 2 i d . . .
H1 H 0.5810 0.0348 0.2071 0.111 Uiso 1 2 i calc R . .
C2 C 0.6258(15) 0.1716(17) 0.1580(12) 0.118(5) Uani 1 2 i d . . .
H2 H 0.6711 0.1372 0.1165 0.141 Uiso 1 2 i calc R . .
C3 C 0.6127(12) 0.2782(16) 0.1652(12) 0.109(5) Uani 1 2 i d . . .
H3 H 0.6456 0.3156 0.1252 0.130 Uiso 1 2 i calc R . .
C4 C 0.5525(10) 0.3360(12) 0.2296(9) 0.087(3) Uani 1 2 i d . . .
C5 C 0.5313(12) 0.4555(12) 0.2436(12) 0.104(5) Uani 1 2 i d . . .
H5 H 0.5686 0.5019 0.2114 0.125 Uiso 1 2 i calc R . .
C6 C 0.4620(13) 0.4982(11) 0.2996(11) 0.096(4) Uani 1 2 i d . . .
H6 H 0.4505 0.5730 0.3061 0.115 Uiso 1 2 i calc R . .
C7 C 0.4068(10) 0.4314(8) 0.3482(8) 0.076(3) Uani 1 2 i d . . .
C8 C 0.3257(13) 0.4699(9) 0.4060(11) 0.103(5) Uani 1 2 i d . . .
H8 H 0.3093 0.5421 0.4102 0.124 Uiso 1 2 i calc R . .
C9 C 0.2722(10) 0.4048(9) 0.4546(10) 0.086(3) Uani 1 2 i d . . .
H9 H 0.2191 0.4303 0.4915 0.103 Uiso 1 2 i calc R . .
C10 C 0.2997(9) 0.2981(8) 0.4473(8) 0.068(2) Uani 1 2 i d . . .
H10 H 0.2655 0.2538 0.4823 0.081 Uiso 1 2 i calc R . .
C11 C 0.4231(8) 0.3202(7) 0.3450(7) 0.0579(19) Uani 1 2 i d . . .
C12 C 0.4974(8) 0.2705(8) 0.2819(7) 0.065(2) Uani 1 2 i d . . .
C13 C 0.8227(7) 0.3100(8) 0.6502(7) 0.0566(17) Uani 1 2 i d D . .
C14 C 0.8522(11) 0.3557(12) 0.7646(10) 0.108(4) Uani 1 2 i d D . .
H14 H 0.7950 0.3166 0.7901 0.130 Uiso 1 2 i calc R . .
C15 C 0.9624(14) 0.4554(16) 0.8379(10) 0.142(7) Uani 1 2 i d D . .
H15 H 0.9810 0.4845 0.9135 0.171 Uiso 1 2 i calc R . .
C16 C 1.0478(14) 0.5147(16) 0.8014(11) 0.138(6) Uani 1 2 i d D . .
H16 H 1.1244 0.5825 0.8530 0.165 Uiso 1 2 i calc R . .
C17 C 1.0223(10) 0.4760(12) 0.6916(10) 0.107(4) Uani 1 2 i d D . .
H17 H 1.0787 0.5180 0.6673 0.128 Uiso 1 2 i calc R . .
C18 C 0.9108(8) 0.3731(9) 0.6174(9) 0.076(2) Uani 1 2 i d D . .
C19 C 0.6936(7) 0.2078(6) 0.5741(7) 0.0509(16) Uani 1 2 i d . . .
C20 C 0.0434(9) -0.0861(10) 0.1255(8) 0.082(3) Uani 1 2 i d D . .
C21 C -0.0569(11) -0.0359(12) 0.1331(12) 0.117(5) Uani 1 2 i d D . .
C22 C -0.1727(14) -0.0803(15) 0.0386(11) 0.137(6) Uani 1 2 i d D . .
H22 H -0.2357 -0.0441 0.0397 0.164 Uiso 1 2 i calc R . .
C23 C -0.1862(14) -0.1824(16) -0.0566(12) 0.141(6) Uani 1 2 i d D . .
H23 H -0.2622 -0.2140 -0.1191 0.169 Uiso 1 2 i calc R . .
C24 C -0.0945(14) -0.2410(16) -0.0653(12) 0.149(7) Uani 1 2 i d D . .
H24 H -0.1161 -0.3137 -0.1293 0.179 Uiso 1 2 i calc R . .
C25 C 0.0289(13) -0.1923(13) 0.0203(10) 0.164(9) Uani 1 2 i d D . .
H25 H 0.0954 -0.2225 0.0131 0.197 Uiso 1 2 i calc R . .
C26 C 0.1686(8) -0.0384(8) 0.2239(7) 0.0595(19) Uani 1 2 i d . . .
C27 C 0.3426(9) 0.1879(9) 0.7143(8) 0.071(2) Uani 1 2 i d D . .
C28 C 0.4192(16) 0.2679(9) 0.8323(10) 0.129(7) Uani 1 2 i d D . .
C29 C 0.3493(17) 0.3212(14) 0.8913(13) 0.123(6) Uani 1 2 i d D . .
H29 H 0.3930 0.3747 0.9667 0.147 Uiso 1 2 i calc R . .
C30 C 0.2184(17) 0.2981(19) 0.8428(17) 0.155(9) Uani 1 2 i d D . .
H30 H 0.1772 0.3351 0.8874 0.186 Uiso 1 2 i calc R . .
C31 C 0.145(2) 0.2225(19) 0.7308(18) 0.161(9) Uani 1 2 i d D . .
H31 H 0.0566 0.2095 0.7000 0.193 Uiso 1 2 i calc R . .
C32 C 0.2096(12) 0.1658(15) 0.6652(13) 0.113(5) Uani 1 2 i d D . .
H32 H 0.1639 0.1140 0.5896 0.135 Uiso 1 2 i calc R . .
C33 C 0.4028(7) 0.1202(7) 0.6388(6) 0.0517(16) Uani 1 2 i d . . .

loop_
_atom_site_aniso_label
_atom_site_aniso_U_11
_atom_site_aniso_U_22
_atom_site_aniso_U_33
_atom_site_aniso_U_23
_atom_site_aniso_U_13
_atom_site_aniso_U_12
Ho1 0.04615(19) 0.03198(17) 0.04653(19) 0.02138(13) 0.01163(12) 0.01769(13)
O1 0.068(3) 0.069(4) 0.055(3) 0.035(3) 0.022(3) 0.037(3)
O2 0.048(3) 0.054(3) 0.076(4) 0.030(3) 0.012(3) 0.016(2)
O3 0.065(4) 0.093(5) 0.054(3) 0.021(3) 0.011(3) 0.027(3)
O4 0.050(3) 0.064(4) 0.063(3) 0.022(3) 0.008(2) 0.019(3)
O5 0.090(4) 0.051(3) 0.131(6) 0.059(4) 0.057(4) 0.032(3)
O6 0.081(4) 0.062(3) 0.065(3) 0.037(3) 0.030(3) 0.048(3)
N1 0.064(4) 0.072(5) 0.067(4) 0.047(4) 0.023(3) 0.031(4)
N2 0.051(3) 0.040(3) 0.064(4) 0.027(3) 0.006(3) 0.018(3)
Br1 0.1213(12) 0.1504(15) 0.1518(15) 0.0085(12) -0.0074(10) 0.0929(12)
Br2 0.1465(14) 0.1676(17) 0.0683(7) 0.0279(9) 0.0316(8) 0.0464(12)
Br3 0.1042(10) 0.1445(14) 0.0978(9) 0.0466(9) 0.0523(8) 0.0153(9)
C1 0.101(8) 0.133(10) 0.095(7) 0.081(8) 0.052(6) 0.065(8)
C2 0.130(11) 0.178(15) 0.128(11) 0.114(12) 0.091(10) 0.077(11)
C3 0.085(8) 0.159(14) 0.112(9) 0.104(10) 0.035(7) 0.029(8)
C4 0.067(6) 0.109(9) 0.083(6) 0.071(6) 0.007(5) 0.006(6)
C5 0.090(8) 0.092(8) 0.121(10) 0.087(8) 0.002(7) 0.001(7)
C6 0.107(9) 0.073(7) 0.112(9) 0.067(7) 0.016(7) 0.028(7)
C7 0.087(6) 0.042(4) 0.075(6) 0.031(4) -0.005(5) 0.019(4)
C8 0.107(8) 0.046(5) 0.114(9) 0.026(5) -0.016(7) 0.036(6)
C9 0.079(6) 0.054(5) 0.107(8) 0.027(5) 0.009(6) 0.039(5)
C10 0.068(5) 0.051(4) 0.081(6) 0.027(4) 0.015(4) 0.035(4)
C11 0.053(4) 0.044(4) 0.060(4) 0.027(3) -0.004(3) 0.014(3)
C12 0.054(4) 0.065(5) 0.063(5) 0.046(4) -0.007(4) 0.005(4)
C13 0.053(4) 0.054(4) 0.065(5) 0.031(4) 0.015(3) 0.024(3)
C14 0.070(7) 0.115(11) 0.142(12) 0.076(10) 0.032(8) 0.018(7)
C15 0.125(12) 0.174(17) 0.052(6) 0.012(8) 0.007(7) 0.018(11)
C16 0.081(8) 0.132(13) 0.112(11) 0.018(10) 0.015(8) -0.025(8)
C17 0.060(6) 0.101(9) 0.108(9) 0.026(7) 0.022(6) -0.009(6)
C18 0.052(5) 0.077(6) 0.094(7) 0.040(5) 0.024(4) 0.018(4)
C19 0.054(4) 0.034(3) 0.069(4) 0.025(3) 0.025(3) 0.020(3)
C20 0.064(5) 0.073(6) 0.076(6) 0.037(5) -0.009(4) 0.007(5)
C21 0.080(7) 0.080(8) 0.138(11) 0.041(8) -0.023(7) 0.026(6)
C22 0.105(10) 0.128(13) 0.112(11) 0.043(10) -0.030(8) 0.030(9)
C23 0.094(10) 0.152(15) 0.107(11) 0.039(11) -0.027(8) 0.034(10)
C24 0.133(13) 0.115(12) 0.093(9) 0.010(8) -0.038(9) 0.015(10)
C25 0.112(10) 0.149(14) 0.131(12) 0.103(12) -0.069(9) -0.049(10)
C26 0.053(4) 0.050(4) 0.061(5) 0.024(4) 0.006(4) 0.014(3)
C27 0.091(6) 0.079(6) 0.092(6) 0.060(5) 0.055(5) 0.056(5)
C28 0.264(19) 0.061(6) 0.158(12) 0.063(7) 0.184(14) 0.083(9)
C29 0.193(17) 0.114(11) 0.141(12) 0.077(10) 0.124(13) 0.089(12)
C30 0.18(2) 0.161(18) 0.22(2) 0.101(17) 0.16(2) 0.097(16)
C31 0.19(2) 0.20(2) 0.27(3) 0.18(2) 0.18(2) 0.147(19)
C32 0.109(9) 0.148(12) 0.166(13) 0.110(11) 0.085(10) 0.087(9)
C33 0.056(4) 0.048(4) 0.057(4) 0.025(3) 0.020(3) 0.028(3)

loop_
_atom_type_symbol
_atom_type_description
_atom_type_scat_dispersion_real
_atom_type_scat_dispersion_imag
_atom_type_scat_source
C C 0.0033 0.0016 'International Tables Vol C Tables 4.2.6.8 and 6.1.1.4'
H H 0.0000 0.0000 'International Tables Vol C Tables 4.2.6.8 and 6.1.1.4'
N N 0.0061 0.0033 'International Tables Vol C Tables 4.2.6.8 and 6.1.1.4'
O O 0.0106 0.0060 'International Tables Vol C Tables 4.2.6.8 and 6.1.1.4'
Br Br -0.2901 2.4595 'International Tables Vol C Tables 4.2.6.8 and 6.1.1.4'
Ho Ho -0.2175 4.6783 'International Tables Vol C Tables 4.2.6.8 and 6.1.1.4'

loop_
_geom_angle_atom_site_label_1
_geom_angle_atom_site_label_2
_geom_angle_atom_site_label_3
_geom_angle
_geom_angle_site_symmetry_1
_geom_angle_site_symmetry_3
_geom_angle_publ_flag
O5 Ho1 O6 76.3(2) . . ?
O5 Ho1 O1 77.1(2) . . ?
O6 Ho1 O1 128.25(18) . . ?
O5 Ho1 O3 88.5(3) . . ?
O6 Ho1 O3 88.3(2) . . ?
O1 Ho1 O3 134.2(2) . . ?
O5 Ho1 O2 123.7(2) . . ?
O6 Ho1 O2 81.3(2) . . ?
O1 Ho1 O2 77.9(2) . . ?
O3 Ho1 O2 141.8(2) . . ?
O5 Ho1 O4 77.6(2) . . ?
O6 Ho1 O4 133.9(2) . . ?
O1 Ho1 O4 80.6(2) . . ?
O3 Ho1 O4 53.7(2) . . ?
O2 Ho1 O4 144.5(2) . . ?
O5 Ho1 N2 142.8(2) . . ?
O6 Ho1 N2 140.7(2) . . ?
O1 Ho1 N2 78.2(2) . . ?
O3 Ho1 N2 89.1(2) . . ?
O2 Ho1 N2 76.83(19) . . ?
O4 Ho1 N2 71.3(2) . . ?
O5 Ho1 N1 147.7(3) . . ?
O6 Ho1 N1 77.3(2) . . ?
O1 Ho1 N1 134.7(2) . . ?
O3 Ho1 N1 72.4(3) . . ?
O2 Ho1 N1 69.5(2) . . ?
O4 Ho1 N1 108.9(2) . . ?
N2 Ho1 N1 64.6(2) . . ?
O5 Ho1 C26 83.6(3) . . ?
O6 Ho1 C26 112.7(2) . . ?
O1 Ho1 C26 107.4(2) . . ?
O3 Ho1 C26 27.0(2) . . ?
O2 Ho1 C26 152.3(2) . . ?
O4 Ho1 C26 26.8(2) . . ?
N2 Ho1 C26 77.7(2) . . ?
N1 Ho1 C26 89.7(2) . . ?
C33 O1 Ho1 141.9(5) . . ?
C19 O2 Ho1 116.5(5) . . ?
C26 O3 Ho1 93.8(5) . . ?
C26 O4 Ho1 90.7(5) . . ?
C19 O5 Ho1 176.4(7) 2_656 . ?
C33 O6 Ho1 139.6(5) 2_656 . ?
C1 N1 C12 117.9(8) . . ?
C1 N1 Ho1 124.1(6) . . ?
C12 N1 Ho1 117.8(6) . . ?
C11 N2 C10 117.5(7) . . ?
C11 N2 Ho1 121.8(5) . . ?
C10 N2 Ho1 120.7(5) . . ?
N1 C1 C2 121.3(12) . . ?
N1 C1 H1 119.3 . . ?
C2 C1 H1 119.3 . . ?
C3 C2 C1 120.0(13) . . ?
C3 C2 H2 120.0 . . ?
C1 C2 H2 120.0 . . ?
C2 C3 C4 122.3(11) . . ?
C2 C3 H3 118.8 . . ?
C4 C3 H3 118.8 . . ?
C3 C4 C12 115.9(11) . . ?
C3 C4 C5 127.1(11) . . ?
C12 C4 C5 116.8(12) . . ?
C6 C5 C4 122.8(10) . . ?
C6 C5 H5 118.6 . . ?
C4 C5 H5 118.6 . . ?
C5 C6 C7 119.4(10) . . ?
C5 C6 H6 120.3 . . ?
C7 C6 H6 120.3 . . ?
C6 C7 C11 123.6(11) . . ?
C6 C7 C8 122.1(10) . . ?
C11 C7 C8 114.3(9) . . ?
C9 C8 C7 122.1(8) . . ?
C9 C8 H8 118.9 . . ?
C7 C8 H8 118.9 . . ?
C8 C9 C10 117.3(11) . . ?
C8 C9 H9 121.4 . . ?
C10 C9 H9 121.4 . . ?
N2 C10 C9 123.8(10) . . ?
N2 C10 H10 118.1 . . ?
C9 C10 H10 118.1 . . ?
N2 C11 C7 124.9(9) . . ?
N2 C11 C12 117.4(7) . . ?
C7 C11 C12 117.7(8) . . ?
N1 C12 C4 122.4(10) . . ?
N1 C12 C11 118.0(7) . . ?
C4 C12 C11 119.6(9) . . ?
C18 C13 C14 116.9(9) . . ?
C18 C13 C19 125.0(7) . . ?
C14 C13 C19 117.7(8) . . ?
C15 C14 C13 120.7(11) . . ?
C15 C14 H14 119.6 . . ?
C13 C14 H14 119.6 . . ?
C14 C15 C16 120.3(11) . . ?
C14 C15 H15 119.9 . . ?
C16 C15 H15 119.9 . . ?
C17 C16 C15 121.3(11) . . ?
C17 C16 H16 119.4 . . ?
C15 C16 H16 119.4 . . ?
C16 C17 C18 118.1(11) . . ?
C16 C17 H17 120.9 . . ?
C18 C17 H17 120.9 . . ?
C17 C18 C13 122.6(10) . . ?
C17 C18 Br3 116.9(8) . . ?
C13 C18 Br3 120.5(7) . . ?
O2 C19 O5 123.4(8) . 2_656 ?
O2 C19 C13 118.1(6) . . ?
O5 C19 C13 118.4(7) 2_656 . ?
C21 C20 C26 121.4(9) . . ?
C21 C20 C25 122.5(10) . . ?
C26 C20 C25 116.1(8) . . ?
C22 C21 C20 120.4(13) . . ?
C22 C21 Br1 114.3(10) . . ?
C20 C21 Br1 124.9(8) . . ?
C23 C22 C21 115.9(13) . . ?
C23 C22 H22 122.1 . . ?
C21 C22 H22 122.1 . . ?
C22 C23 C24 125.4(12) . . ?
C22 C23 H23 117.3 . . ?
C24 C23 H23 117.3 . . ?
C25 C24 C23 121.6(13) . . ?
C25 C24 H24 119.2 . . ?
C23 C24 H24 119.2 . . ?
C24 C25 C20 113.5(13) . . ?
C24 C25 H25 123.2 . . ?
C20 C25 H25 123.2 . . ?
O4 C26 O3 121.5(7) . . ?
O4 C26 C20 124.3(8) . . ?
O3 C26 C20 114.2(8) . . ?
O4 C26 Ho1 62.6(4) . . ?
O3 C26 Ho1 59.2(4) . . ?
C20 C26 Ho1 171.6(7) . . ?
C32 C27 C28 122.5(10) . . ?
C32 C27 C33 116.4(9) . . ?
C28 C27 C33 121.1(7) . . ?
C29 C28 C27 114.4(13) . . ?
C29 C28 Br2 122.4(11) . . ?
C27 C28 Br2 123.0(6) . . ?
C30 C29 C28 122.8(15) . . ?
C30 C29 H29 118.6 . . ?
C28 C29 H29 118.6 . . ?
C29 C30 C31 123.3(16) . . ?
C29 C30 H30 118.4 . . ?
C31 C30 H30 118.4 . . ?
C30 C31 C32 117.1(16) . . ?
C30 C31 H31 121.5 . . ?
C32 C31 H31 121.5 . . ?
C27 C32 C31 119.9(14) . . ?
C27 C32 H32 120.0 . . ?
C31 C32 H32 120.0 . . ?
O6 C33 O1 126.3(7) 2_656 . ?
O6 C33 C27 117.4(7) 2_656 . ?
O1 C33 C27 116.4(6) . . ?

loop_
_geom_bond_atom_site_label_1
_geom_bond_atom_site_label_2
_geom_bond_distance
_geom_bond_site_symmetry_2
_geom_bond_publ_flag
Ho1 O5 2.249(6) . ?
Ho1 O6 2.309(5) . ?
Ho1 O1 2.316(5) . ?
Ho1 O3 2.363(6) . ?
Ho1 O2 2.371(6) . ?
Ho1 O4 2.437(5) . ?
Ho1 N2 2.515(6) . ?
Ho1 N1 2.555(7) . ?
Ho1 C26 2.746(8) . ?
O1 C33 1.256(9) . ?
O2 C19 1.238(9) . ?
O3 C26 1.251(11) . ?
O4 C26 1.237(10) . ?
O5 C19 1.251(9) 2_656 ?
O6 C33 1.247(8) 2_656 ?
N1 C1 1.319(13) . ?
N1 C12 1.382(11) . ?
N2 C11 1.323(10) . ?
N2 C10 1.346(11) . ?
Br1 C21 1.841(14) . ?
Br2 C28 1.774(16) . ?
Br3 C18 1.883(11) . ?
C1 C2 1.399(15) . ?
C1 H1 0.9300 . ?
C2 C3 1.32(2) . ?
C2 H2 0.9300 . ?
C3 C4 1.370(19) . ?
C3 H3 0.9300 . ?
C4 C12 1.404(12) . ?
C4 C5 1.490(18) . ?
C5 C6 1.315(19) . ?
C5 H5 0.9300 . ?
C6 C7 1.372(16) . ?
C6 H6 0.9300 . ?
C7 C11 1.401(10) . ?
C7 C8 1.432(18) . ?
C8 C9 1.350(18) . ?
C8 H8 0.9300 . ?
C9 C10 1.388(11) . ?
C9 H9 0.9300 . ?
C10 H10 0.9300 . ?
C11 C12 1.452(14) . ?
C13 C18 1.386(10) . ?
C13 C14 1.404(11) . ?
C13 C19 1.485(11) . ?
C14 C15 1.347(12) . ?
C14 H14 0.9300 . ?
C15 C16 1.380(12) . ?
C15 H15 0.9300 . ?
C16 C17 1.358(12) . ?
C16 H16 0.9300 . ?
C17 C18 1.372(11) . ?
C17 H17 0.9300 . ?
C19 O5 1.251(9) 2_656 ?
C20 C21 1.429(12) . ?
C20 C26 1.506(11) . ?
C20 C25 1.511(14) . ?
C21 C22 1.418(12) . ?
C22 C23 1.404(13) . ?
C22 H22 0.9300 . ?
C23 C24 1.407(13) . ?
C23 H23 0.9300 . ?
C24 C25 1.405(12) . ?
C24 H24 0.9300 . ?
C25 H25 0.9300 . ?
C27 C32 1.402(12) . ?
C27 C28 1.459(13) . ?
C27 C33 1.514(11) . ?
C28 C29 1.394(11) . ?
C29 C30 1.375(14) . ?
C29 H29 0.9300 . ?
C30 C31 1.385(14) . ?
C30 H30 0.9300 . ?
C31 C32 1.417(13) . ?
C31 H31 0.9300 . ?
C32 H32 0.9300 . ?
C33 O6 1.247(8) 2_656 ?
